data_2002907
loop_
_publ_author_name
'Womersley, M. N.'
'Thomas, P. A.'
'Corker, D. L.'

_publ_section_title
;
 Investigation of the Cs~<i>x~</i>Rb~1{-~<i>x</i>}TiOAsO~4~ Series. I.
 Crystal Structure Analysis and Pseudo-symmetry
;
_journal_issue 5
_journal_name_full 'Acta Crystallographica Section B'
_journal_page_first 635
_journal_page_last 644
_journal_paper_doi 10.1107/S0108768198002985
_journal_volume 54
_journal_year 1998
_chemical_formula_moiety 'Rb1.86 Cs0.14 Ti2 As2 O10 '
_chemical_formula_sum 'As2 Cs0.14 O10 Rb1.86 Ti2'
_chemical_formula_weight 583.04
_chemical_name_systematic
;
Cs(0.05)Rb(0.95)TiOAsO4
;
_space_group_IT_number 33
_symmetry_cell_setting orthorhombic
_symmetry_space_group_name_Hall 'P 2c -2n'
_symmetry_space_group_name_H-M 'P n a 21'
_audit_creation_method CRYSTALS
_cell_angle_alpha 90.0
_cell_angle_beta 90.0
_cell_angle_gamma 90.0
_cell_formula_units_Z 4
_cell_length_a 13.2691(6)
_cell_length_b 6.6848(4)
_cell_length_c 10.7629(6)
_cell_measurement_reflns_used 102
_cell_measurement_temperature 293
_cell_measurement_theta_max 40
_cell_measurement_theta_min 35
_cell_volume 954.68(9)
_computing_cell_refinement 'DIF4 (Stoe & Cie, 1988a)'
_computing_data_collection 'DIF4 (Stoe & Cie, 1988a)'
_computing_data_reduction 'REDU4 (Stoe & Cie, 1988b)'
_computing_molecular_graphics
;
 CAMERON (Watkin, Prout & Pearce,  1996)
;
_computing_publication_material
;
CRYSTALS Issue 10 (Watkin, Prout, Carruthers & Betteridge, 1996)
;
_computing_structure_refinement
;
CRYSTALS Issue 10 (Watkin, Prout, Carruthers & Betteridge, 1996)
;
_computing_structure_solution
;
CRYSTALS Issue 10 (Watkin, Prout, Carruthers & Betteridge, 1996)
;
_diffrn_ambient_temperature 293
_diffrn_measurement_device_type ' Stoe Stadi-4 '
_diffrn_radiation_monochromator graphite
_diffrn_radiation_type 'Mo K\a'
_diffrn_radiation_wavelength 0.71073
_diffrn_reflns_av_R_equivalents 0.033
_diffrn_reflns_limit_h_max 21
_diffrn_reflns_limit_h_min -21
_diffrn_reflns_limit_k_max 10
_diffrn_reflns_limit_k_min -10
_diffrn_reflns_limit_l_max 17
_diffrn_reflns_limit_l_min -17
_diffrn_reflns_number 9672
_diffrn_reflns_theta_max 35.00
_diffrn_reflns_theta_min 1.50
_diffrn_standards_decay_% 0
_diffrn_standards_interval_count 80
_diffrn_standards_interval_time 60
_diffrn_standards_number 3
_exptl_absorpt_coefficient_mu 18.26
_exptl_absorpt_correction_T_max 0.2083
_exptl_absorpt_correction_T_min 0.1535
_exptl_absorpt_correction_type sphere
_exptl_crystal_colour 'Colourless '
_exptl_crystal_density_diffrn 4.06
_exptl_crystal_description 'sphere '
_exptl_crystal_F_000 1058.15
_exptl_crystal_size_rad 0.063(2)
_refine_diff_density_max 2.36
_refine_diff_density_min -1.35
_refine_ls_abs_structure_details 'Flack H D (1983), Acta Cryst. A39, 876-881'
_refine_ls_abs_structure_Flack 0.000(10)
_refine_ls_extinction_coef 36.3(9)
_refine_ls_extinction_method 'Larsen (1970)'
_refine_ls_goodness_of_fit_obs 1.0901
_refine_ls_matrix_type full
_refine_ls_number_parameters 149
_refine_ls_number_reflns 1973
_refine_ls_R_factor_obs 0.0206
_refine_ls_shift/esd_max 0.027363
_refine_ls_structure_factor_coef F
_refine_ls_weighting_details 'w = 1/\s^2^(F~o~)'
_refine_ls_weighting_scheme calc
_refine_ls_wR_factor_obs 0.0213
_reflns_number_observed 1973
_reflns_number_total 4216
_reflns_observed_criterion I>3.00\s(I)
_cod_data_source_file an0545.cif
_cod_data_source_block C7RTA
_cod_depositor_comments
;
The following automatic conversions were performed:

'_exptl_absorpt_correction_type' tag value 'spherical' was replaced
with 'sphere' value.

Automatic conversion script
Id: cif_fix_values 1646 2011-03-28 12:23:43Z adriana 
;
_cod_original_cell_volume 954.7(2)
_cod_original_sg_symbol_H-M 'P n a 21 '
_cod_original_formula_sum 'As2 Cs0.14 O10 Rb1.86 Ti2 '
_cod_database_code 2002907

loop_
_symmetry_equiv_pos_as_xyz
x,y,z
-x+1/2,y+1/2,z+1/2
x+1/2,-y+1/2,z
-x,-y,z+1/2

loop_
_atom_site_aniso_label
_atom_site_aniso_U_11
_atom_site_aniso_U_22
_atom_site_aniso_U_33
_atom_site_aniso_U_12
_atom_site_aniso_U_13
_atom_site_aniso_U_23
Rb1 0.0216(3) 0.0096(3) 0.0342(4) 0.0032(2) -0.0084(3) -0.0038(3)
Rb2 0.0117(3) 0.0165(3) 0.0262(3) 0.0033(2) -0.0007(2) -0.0020(2)
Cs1 0.0216(3) 0.0096(3) 0.0342(4) 0.0032(2) -0.0084(3) -0.0038(3)
Cs2 0.0117(3) 0.0165(3) 0.0262(3) 0.0033(2) -0.0007(2) -0.0020(2)
Ti1 0.0053(3) 0.0064(3) 0.0043(3) -0.0006(5) 0.0003(3) 0.0001(4)
Ti2 0.0053(3) 0.0069(4) 0.0041(4) -0.0003(3) -0.0010(3) -0.0006(4)
As1 0.0037(2) 0.0063(2) 0.0048(2) -0.0001(2) 0.0007(2) -0.0005(3)
As2 0.0064(2) 0.0049(2) 0.0052(2) 0.0000(3) -0.0005(3) 0.0004(2)
O1 0.011(2) 0.016(2) 0.010(2) -0.004(2) 0.0040(10) -0.006(2)
O2 0.009(2) 0.012(2) 0.014(2) 0.001(2) -0.003(2) 0.005(2)
O3 0.006(2) 0.007(2) 0.017(2) -0.001(2) -0.001(2) 0.000(2)
O4 0.002(2) 0.012(2) 0.014(2) -0.002(2) 0.001(2) 0.001(2)
O5 0.004(2) 0.012(2) 0.011(2) 0.000(2) 0.0020(10) 0.005(2)
O6 0.013(2) 0.014(2) 0.005(2) -0.003(2) -0.0020(10) 0.001(2)
O7 0.012(2) 0.005(2) 0.013(2) -0.003(2) -0.002(2) -0.001(2)
O8 0.013(2) 0.005(2) 0.019(2) -0.002(2) 0.007(2) 0.000(2)
O9 0.013(2) 0.012(2) 0.002(2) 0.000(2) 0.0040(10) 0.0030(10)
O10 0.013(3) 0.012(2) 0.012(2) 0.009(2) -0.006(2) -0.005(2)

loop_
_atom_site_label
_atom_site_fract_x
_atom_site_fract_y
_atom_site_fract_z
_atom_site_U_iso_or_equiv
_atom_site_thermal_displace_type
_atom_site_occupancy
Rb1 0.38307(5) 0.78219(9) 0.67307(7) 0.0218 Uani 0.974(7)
Rb2 0.10878(4) 0.69238(9) 0.92528(6) 0.0181 Uani 0.890(7)
Cs1 0.38307(5) 0.78219(9) 0.67307(7) 0.0218 Uani 0.026(7)
Cs2 0.10878(4) 0.69238(9) 0.92528(6) 0.0181 Uani 0.110(7)
Ti1 0.37370(6) 0.5039(2) 0.00230(10) 0.0053 Uani 1.0000
Ti2 0.24924(9) 0.2686(2) 0.75170(10) 0.0055 Uani 1.0000
As1 0.49996(6) 0.32833(7) 0.74470(8) 0.0049 Uani 1.0000
As2 0.17996(4) 0.50400(10) 0.49043(7) 0.0055 Uani 1.0000
O1 0.4875(4) 0.4890(8) 0.8624(4) 0.0122 Uani 1.0000
O2 0.9895(4) 0.9619(9) 0.1124(4) 0.0116 Uani 1.0000
O3 0.3956(3) 0.1878(6) 0.7221(4) 0.0096 Uani 1.0000
O4 0.8992(3) 0.6774(7) 0.2637(5) 0.0091 Uani 1.0000
O5 0.7179(4) 0.5491(8) 0.3613(4) 0.0090 Uani 1.0000
O6 0.2178(4) 0.0557(9) 0.6114(4) 0.0106 Uani 1.0000
O7 0.1100(4) 0.3027(6) 0.4545(4) 0.0100 Uani 1.0000
O8 0.6072(4) 0.7971(6) 0.5222(5) 0.0122 Uani 1.0000
O9 0.2575(4) 0.5433(8) 0.3685(4) 0.0093 Uani 1.0000
O10 0.7577(4) 0.0430(8) 0.6095(5) 0.0125 Uani 1.0000

loop_
_atom_type_symbol
_atom_type_scat_dispersion_real
_atom_type_scat_dispersion_imag
_atom_type_scat_source
'Rb  ' -0.9393 2.9676 International_Tables_Vol_IV_Table_2.2B
'Cs  ' -0.3680 2.1192 International_Tables_Vol_IV_Table_2.2B
'Ti  ' 0.2776 0.4457 International_Tables_Vol_IV_Table_2.2B
'As  ' 0.0499 2.0058 International_Tables_Vol_IV_Table_2.2B
'O   ' 0.0106 0.0060 International_Tables_Vol_IV_Table_2.2B

loop_
_geom_angle_atom_site_label_1
_geom_angle_atom_site_label_2
_geom_angle_atom_site_label_3
_geom_angle_site_symmetry_1
_geom_angle_site_symmetry_2
_geom_angle_site_symmetry_3
_geom_angle
_geom_angle_publ_flag
O1 Ti1 O2 1_554 . 3_465 82.9(2) no
O1 Ti1 O5 1_554 . 4_664 83.4(2) no
O2 Ti1 O5 3_465 . 4_664 166.0(2) no
O1 Ti1 O6 1_554 . 2_554 171.0(2) no
O2 Ti1 O6 3_465 . 2_554 96.7(2) no
O5 Ti1 O6 4_664 . 2_554 97.2(2) no
O1 Ti1 O7 1_554 . 2_554 78.2(2) no
O2 Ti1 O7 3_465 . 2_554 87.4(2) no
O5 Ti1 O7 4_664 . 2_554 92.7(2) no
O6 Ti1 O7 2_554 . 2_554 92.8(2) no
O1 Ti1 O8 1_554 . 4_664 86.6(2) no
O2 Ti1 O8 3_465 . 4_664 87.4(2) no
O5 Ti1 O8 4_664 . 4_664 88.9(2) no
O6 Ti1 O8 2_554 . 4_664 102.4(2) no
O7 Ti1 O8 2_554 . 4_664 164.5(2) no
O3 Ti2 O4 . . 4_665 172.6(2) no
O3 Ti2 O5 . . 4_665 93.0(2) no
O4 Ti2 O5 4_665 . 4_665 94.4(2) no
O3 Ti2 O6 . . . 84.2(2) no
O4 Ti2 O6 4_665 . . 88.5(2) no
O5 Ti2 O6 4_665 . . 176.0(3) no
O3 Ti2 O9 . . 2_545 86.6(2) no
O4 Ti2 O9 4_665 . 2_545 93.0(2) no
O5 Ti2 O9 4_665 . 2_545 96.6(2) no
O6 Ti2 O9 . . 2_545 86.1(2) no
O3 Ti2 O10 . . 3_455 89.7(2) no
O4 Ti2 O10 4_665 . 3_455 89.5(2) no
O5 Ti2 O10 4_665 . 3_455 93.6(2) no
O6 Ti2 O10 . . 3_455 83.6(2) no
O9 Ti2 O10 2_545 . 3_455 169.3(3) no
O1 As1 O2 . . 2_645 108.0(2) no
O1 As1 O3 . . . 112.7(2) no
O2 As1 O3 2_645 . . 103.9(2) no
O1 As1 O4 . . 2_645 111.8(3) no
O2 As1 O4 2_645 . 2_645 110.7(3) no
O3 As1 O4 . . 2_645 109.5(2) no
O7 As2 O8 . . 3_465 111.3(2) no
O7 As2 O9 . . . 106.4(2) no
O8 As2 O9 3_465 . . 112.7(3) no
O7 As2 O10 . . 3_455 111.5(2) no
O8 As2 O10 3_465 . 3_455 110.3(3) no
O9 As2 O10 . . 3_455 104.4(2) no
Ti1 O1 As1 1_556 . . 129.5(3) no
Ti1 O2 As1 3_565 . 2_654 129.7(3) no
Ti2 O3 As1 . . . 127.6(2) no
Ti2 O4 As1 4_664 . 2_654 131.5(3) no
Ti1 O5 Ti2 4_665 . 4_664 142.7(3) no
Ti1 O6 Ti2 2_545 . . 139.4(3) no
Ti1 O7 As2 2_545 . . 131.0(3) no
Ti1 O8 As2 4_665 . 3_565 133.6(3) no
Ti2 O9 As2 2_554 . . 126.1(3) no
Ti2 O10 As2 3_555 . 3_555 132.4(3) no

loop_
_geom_bond_atom_site_label_1
_geom_bond_atom_site_label_2
_geom_bond_site_symmetry_1
_geom_bond_site_symmetry_2
_geom_bond_distance
_geom_bond_publ_flag
Ti1 O1 . 1_554 2.134(5) no
Ti1 O2 . 3_465 1.954(5) no
Ti1 O5 . 4_664 1.976(5) no
Ti1 O6 . 2_554 1.724(5) no
Ti1 O7 . 2_554 2.074(4) no
Ti1 O8 . 4_664 2.039(5) no
Ti2 O3 . . 2.041(5) no
Ti2 O4 . 4_665 2.007(4) no
Ti2 O5 . 4_665 1.751(5) no
Ti2 O6 . . 2.116(5) no
Ti2 O9 . 2_545 1.964(5) no
Ti2 O10 . 3_455 1.986(5) no
As1 O1 . . 1.669(5) no
As1 O2 . 2_645 1.686(5) no
As1 O3 . . 1.691(4) no
As1 O4 . 2_645 1.688(4) no
As2 O7 . . 1.680(4) no
As2 O8 . 3_465 1.678(4) no
As2 O9 . . 1.688(5) no
As2 O10 . 3_455 1.674(5) no
